data_4022504
loop_
_publ_author_name
'Chad A. Snyder'
'John P. Selegue'
'Eniolami Dosunmu'
'Nathan C. Tice'
'Sean Parkin'

_publ_section_title
;
 C,O-Dialkylation of Meldrum's Acid: Synthesis and Reactivity of
 1,3,7,7-Tetramethyl-4H,10H-6,8,9-trioxa-2-thiabenz[f]azulen-5-one
;
_journal_name_full 'Journal of Organic Chemistry'
_journal_page_first 7455
_journal_page_last 7459
_journal_paper_doi 10.1021/jo034708i
_journal_volume 68
_journal_year 2003
_chemical_formula_moiety 'C14 H16 O4 S'
_chemical_formula_sum 'C14 H16 O4 S'
_chemical_formula_weight 280.33
_chemical_melting_point 411.6(5)
_chemical_name_systematic
; 
1,3,7,7-tetramethyl-4H,10H-6,8,9-trioxa-2-thiabenzo[f]azulen-5-one
;
_space_group_IT_number 2
_symmetry_cell_setting triclinic
_symmetry_space_group_name_Hall '-P 1'
_symmetry_space_group_name_H-M 'P -1'
_atom_sites_solution_hydrogens geom
_atom_sites_solution_primary direct
_atom_sites_solution_secondary difmap
_audit_creation_method SHELXL-97
_cell_angle_alpha 106.086(4)
_cell_angle_beta 94.886(4)
_cell_angle_gamma 108.224(4)
_cell_formula_units_Z 2
_cell_length_a 7.8120(6)
_cell_length_b 8.7760(6)
_cell_length_c 10.5470(8)
_cell_measurement_reflns_used 15409
_cell_measurement_temperature 90.0(2)
_cell_measurement_theta_max 25.35
_cell_measurement_theta_min 1.00
_cell_volume 648.12(8)
_computing_cell_refinement 'SCALEPACK (Otwinowski & Minor, 1997)'
_computing_data_collection 'COLLECT (Nonius, 1998)'
_computing_data_reduction 'DENZO-SMN (Otwinowski & Minor, 1997)'
_computing_molecular_graphics 'XP in Siemens SHELXTL (Sheldrick, 1994)'
_computing_publication_material
;
SHELX97-2 (Sheldrick, 1997) and local procedures
;
_computing_structure_refinement 'SHELXL-97 (Sheldrick, 1997)'
_computing_structure_solution 'SHELXS-97 (Sheldrick, 1990)'
_diffrn_ambient_temperature 90.0(2)
_diffrn_detector_area_resol_mean 18
_diffrn_measured_fraction_theta_full 1.000
_diffrn_measured_fraction_theta_max 1.000
_diffrn_measurement_device_type 'Nonius KappaCCD diffractometer'
_diffrn_measurement_method '\w scans at fixed \c = 55\%'
_diffrn_radiation_monochromator graphite
_diffrn_radiation_source 'fine-focus sealed tube'
_diffrn_radiation_type MoK\a
_diffrn_radiation_wavelength 0.71073
_diffrn_reflns_av_R_equivalents 0.0294
_diffrn_reflns_av_sigmaI/netI 0.0478
_diffrn_reflns_limit_h_max 9
_diffrn_reflns_limit_h_min -9
_diffrn_reflns_limit_k_max 10
_diffrn_reflns_limit_k_min -10
_diffrn_reflns_limit_l_max 12
_diffrn_reflns_limit_l_min -11
_diffrn_reflns_number 4307
_diffrn_reflns_theta_full 24.99
_diffrn_reflns_theta_max 24.99
_diffrn_reflns_theta_min 2.05
_diffrn_standards_decay_% <1
_exptl_absorpt_coefficient_mu 0.257
_exptl_absorpt_correction_T_max 0.924
_exptl_absorpt_correction_T_min 0.924
_exptl_absorpt_correction_type multi-scan
_exptl_absorpt_process_details 'Scalepack (Otwinowski & Minor, 1997)'
_exptl_crystal_colour colourless
_exptl_crystal_density_diffrn 1.436
_exptl_crystal_density_method 'not measured'
_exptl_crystal_description block
_exptl_crystal_F_000 296
_exptl_crystal_size_max 0.30
_exptl_crystal_size_mid 0.30
_exptl_crystal_size_min 0.30
_refine_diff_density_max .244
_refine_diff_density_min -.252
_refine_diff_density_rms .051
_refine_ls_extinction_method none
_refine_ls_goodness_of_fit_ref 1.067
_refine_ls_hydrogen_treatment mixed
_refine_ls_matrix_type full
_refine_ls_number_parameters 176
_refine_ls_number_reflns 2287
_refine_ls_number_restraints 0
_refine_ls_restrained_S_all 1.067
_refine_ls_R_factor_all 0.0496
_refine_ls_R_factor_gt 0.0383
_refine_ls_shift/su_max 0.007
_refine_ls_shift/su_mean 0.000
_refine_ls_structure_factor_coef Fsqd
_refine_ls_weighting_details 'calc w=1/[\s^2^(Fo^2^)+(0.0317P)^2^+0.2888P] where P=(Fo^2^+2Fc^2^)/3'
_refine_ls_weighting_scheme calc
_refine_ls_wR_factor_gt 0.0856
_refine_ls_wR_factor_ref 0.0902
_reflns_number_gt 1930
_reflns_number_total 2287
_reflns_threshold_expression >2\s(I)
_cod_data_source_file jo034708isi20030522_123308.cif
_cod_data_source_block k02106
_cod_depositor_comments
;
The following automatic conversions were performed:

'_chemical_melting_point' value '138-139 deg C' was changed to
'411.6(5)' - it was converted from degrees Celsius(C) to Kelvins(K),
the average value was taken and precision was estimated.

Automatic conversion script
Id: cif_fix_values 1646 2011-03-28 12:23:43Z adriana 
;
_cod_database_code 4022504

loop_
_symmetry_equiv_pos_as_xyz
'x, y, z'
'-x, -y, -z'

loop_
_atom_site_label
_atom_site_type_symbol
_atom_site_fract_x
_atom_site_fract_y
_atom_site_fract_z
_atom_site_U_iso_or_equiv
_atom_site_adp_type
_atom_site_occupancy
_atom_site_symmetry_multiplicity
_atom_site_calc_flag
_atom_site_refinement_flags
S1 S 0.81442(7) 0.69032(6) 0.58260(5) 0.02338(17) Uani 1 1 d .
O1 O 0.77292(18) 0.30435(15) -0.02991(12) 0.0208(3) Uani 1 1 d .
O2 O 0.66823(18) 0.47345(15) 0.10136(12) 0.0227(3) Uani 1 1 d .
O3 O 0.77081(18) 0.04127(15) -0.01988(12) 0.0218(3) Uani 1 1 d .
O4 O 0.65424(19) -0.05968(16) 0.13652(13) 0.0258(3) Uani 1 1 d .
C1 C 0.7140(3) 0.8781(2) 0.4330(2) 0.0292(5) Uani 1 1 d .
H1A H 0.6867 0.8743 0.3395 0.044 Uiso 1 1 calc R
H1B H 0.8337 0.9658 0.4770 0.044 Uiso 1 1 calc R
H1C H 0.6190 0.9044 0.4803 0.044 Uiso 1 1 calc R
C2 C 0.7180(3) 0.7095(2) 0.43617(19) 0.0219(5) Uani 1 1 d .
C3 C 0.7610(3) 0.4732(2) 0.51185(19) 0.0205(4) Uani 1 1 d .
C4 C 0.8095(3) 0.3745(2) 0.59566(19) 0.0242(5) Uani 1 1 d .
H4A H 0.7844 0.2579 0.5387 0.036 Uiso 1 1 calc R
H4B H 0.7358 0.3738 0.6663 0.036 Uiso 1 1 calc R
H4C H 0.9401 0.4272 0.6367 0.036 Uiso 1 1 calc R
C5 C 0.6493(3) 0.5549(2) 0.33929(19) 0.0199(4) Uani 1 1 d .
C6 C 0.6746(3) 0.4206(2) 0.38217(18) 0.0190(4) Uani 1 1 d .
C7 C 0.6043(3) 0.2413(2) 0.28650(18) 0.0229(5) Uani 1 1 d .
H7A H 0.4685 0.2010 0.2662 0.027 Uiso 1 1 calc R
H7B H 0.6400 0.1679 0.3318 0.027 Uiso 1 1 calc R
C8 C 0.6746(3) 0.2212(2) 0.15514(18) 0.0200(4) Uani 1 1 d .
C9 C 0.7019(3) 0.3293(2) 0.08279(18) 0.0198(4) Uani 1 1 d .
C10 C 0.5554(3) 0.5178(2) 0.19939(19) 0.0238(5) Uani 1 1 d .
H10A H 0.4371 0.4229 0.1792 0.029 Uiso 1 1 calc R
H10B H 0.5288 0.6184 0.1917 0.029 Uiso 1 1 calc R
C11 C 0.8785(3) 0.1937(2) -0.04224(19) 0.0212(5) Uani 1 1 d .
C12 C 0.9001(3) 0.1446(2) -0.18712(19) 0.0264(5) Uani 1 1 d .
H12A H 0.9633 0.0625 -0.2027 0.040 Uiso 1 1 calc R
H12B H 0.9721 0.2456 -0.2073 0.040 Uiso 1 1 calc R
H12C H 0.7787 0.0936 -0.2455 0.040 Uiso 1 1 calc R
C13 C 1.0587(3) 0.2794(2) 0.05539(19) 0.0240(5) Uani 1 1 d .
H13A H 1.0357 0.3039 0.1475 0.036 Uiso 1 1 calc R
H13B H 1.1269 0.3854 0.0404 0.036 Uiso 1 1 calc R
H13C H 1.1307 0.2046 0.0418 0.036 Uiso 1 1 calc R
C14 C 0.6986(3) 0.0605(2) 0.09553(18) 0.0207(4) Uani 1 1 d .

loop_
_atom_site_aniso_label
_atom_site_aniso_U_11
_atom_site_aniso_U_22
_atom_site_aniso_U_33
_atom_site_aniso_U_23
_atom_site_aniso_U_13
_atom_site_aniso_U_12
S1 0.0308(3) 0.0190(3) 0.0185(3) 0.0032(2) 0.0030(2) 0.0093(2)
O1 0.0274(8) 0.0196(7) 0.0169(7) 0.0054(6) 0.0051(6) 0.0105(6)
O2 0.0326(8) 0.0202(7) 0.0201(7) 0.0070(6) 0.0086(6) 0.0141(6)
O3 0.0305(8) 0.0158(7) 0.0177(7) 0.0037(6) 0.0065(6) 0.0073(6)
O4 0.0361(9) 0.0169(7) 0.0233(7) 0.0075(6) 0.0056(7) 0.0072(6)
C1 0.0427(14) 0.0234(11) 0.0247(11) 0.0077(9) 0.0077(10) 0.0158(10)
C2 0.0246(11) 0.0226(10) 0.0204(10) 0.0064(9) 0.0070(9) 0.0103(9)
C3 0.0229(11) 0.0179(10) 0.0211(10) 0.0054(8) 0.0076(9) 0.0075(8)
C4 0.0304(12) 0.0223(11) 0.0214(10) 0.0068(9) 0.0055(9) 0.0111(9)
C5 0.0201(11) 0.0215(10) 0.0185(10) 0.0052(8) 0.0060(8) 0.0086(8)
C6 0.0209(11) 0.0182(10) 0.0182(10) 0.0056(8) 0.0073(8) 0.0066(8)
C7 0.0283(12) 0.0189(10) 0.0203(10) 0.0054(8) 0.0061(9) 0.0071(9)
C8 0.0236(11) 0.0168(10) 0.0176(10) 0.0036(8) 0.0022(9) 0.0063(8)
C9 0.0213(11) 0.0178(10) 0.0162(10) 0.0014(8) 0.0005(8) 0.0057(8)
C10 0.0276(12) 0.0253(11) 0.0211(10) 0.0057(9) 0.0069(9) 0.0139(9)
C11 0.0285(12) 0.0157(10) 0.0209(10) 0.0059(8) 0.0063(9) 0.0092(9)
C12 0.0368(13) 0.0218(11) 0.0210(11) 0.0058(9) 0.0082(10) 0.0111(10)
C13 0.0267(12) 0.0217(10) 0.0231(11) 0.0067(9) 0.0043(9) 0.0082(9)
C14 0.0220(11) 0.0185(10) 0.0162(10) 0.0025(8) -0.0017(8) 0.0037(8)

loop_
_atom_type_symbol
_atom_type_description
_atom_type_scat_dispersion_real
_atom_type_scat_dispersion_imag
_atom_type_scat_source
C C .0033 .0016 'International Tables Vol C Tables 4.2.6.8 and 6.1.1.4'
H H .0000 .0000 'International Tables Vol C Tables 4.2.6.8 and 6.1.1.4'
O O .0106 .0060 'International Tables Vol C Tables 4.2.6.8 and 6.1.1.4'
S S .1246 .1234 'International Tables Vol C Tables 4.2.6.8 and 6.1.1.4'

loop_
_geom_angle_atom_site_label_1
_geom_angle_atom_site_label_2
_geom_angle_atom_site_label_3
_geom_angle
C2 S1 C3 93.12(9)
C9 O1 C11 114.66(14)
C9 O2 C10 119.44(14)
C14 O3 C11 116.60(13)
C2 C1 H1A 109.5
C2 C1 H1B 109.5
H1A C1 H1B 109.5
C2 C1 H1C 109.5
H1A C1 H1C 109.5
H1B C1 H1C 109.5
C5 C2 C1 130.21(18)
C5 C2 S1 109.65(14)
C1 C2 S1 120.10(14)
C6 C3 C4 130.26(17)
C6 C3 S1 110.11(14)
C4 C3 S1 119.62(14)
C3 C4 H4A 109.5
C3 C4 H4B 109.5
H4A C4 H4B 109.5
C3 C4 H4C 109.5
H4A C4 H4C 109.5
H4B C4 H4C 109.5
C2 C5 C6 113.86(17)
C2 C5 C10 126.21(18)
C6 C5 C10 119.93(16)
C3 C6 C5 113.26(17)
C3 C6 C7 126.51(17)
C5 C6 C7 120.22(17)
C6 C7 C8 114.26(16)
C6 C7 H7A 108.7
C8 C7 H7A 108.7
C6 C7 H7B 108.7
C8 C7 H7B 108.7
H7A C7 H7B 107.6
C9 C8 C14 116.89(17)
C9 C8 C7 127.23(17)
C14 C8 C7 115.62(16)
O2 C9 O1 106.16(15)
O2 C9 C8 130.88(17)
O1 C9 C8 122.96(16)
O2 C10 C5 111.47(15)
O2 C10 H10A 109.3
C5 C10 H10A 109.3
O2 C10 H10B 109.3
C5 C10 H10B 109.3
H10A C10 H10B 108.0
O3 C11 O1 108.37(15)
O3 C11 C13 111.22(15)
O1 C11 C13 110.94(15)
O3 C11 C12 106.62(14)
O1 C11 C12 106.03(15)
C13 C11 C12 113.36(17)
C11 C12 H12A 109.5
C11 C12 H12B 109.5
H12A C12 H12B 109.5
C11 C12 H12C 109.5
H12A C12 H12C 109.5
H12B C12 H12C 109.5
C11 C13 H13A 109.5
C11 C13 H13B 109.5
H13A C13 H13B 109.5
C11 C13 H13C 109.5
H13A C13 H13C 109.5
H13B C13 H13C 109.5
O4 C14 O3 117.46(16)
O4 C14 C8 125.35(18)
O3 C14 C8 117.14(16)

loop_
_geom_bond_atom_site_label_1
_geom_bond_atom_site_label_2
_geom_bond_distance
S1 C2 1.7337(19)
S1 C3 1.7388(19)
O1 C9 1.346(2)
O1 C11 1.445(2)
O2 C9 1.337(2)
O2 C10 1.465(2)
O3 C14 1.375(2)
O3 C11 1.435(2)
O4 C14 1.212(2)
C1 C2 1.499(3)
C1 H1A 0.9800
C1 H1B 0.9800
C1 H1C 0.9800
C2 C5 1.362(3)
C3 C6 1.355(3)
C3 C4 1.499(3)
C4 H4A 0.9800
C4 H4B 0.9800
C4 H4C 0.9800
C5 C6 1.435(3)
C5 C10 1.491(3)
C6 C7 1.511(3)
C7 C8 1.519(3)
C7 H7A 0.9900
C7 H7B 0.9900
C8 C9 1.353(3)
C8 C14 1.454(3)
C10 H10A 0.9900
C10 H10B 0.9900
C11 C13 1.506(3)
C11 C12 1.508(3)
C12 H12A 0.9800
C12 H12B 0.9800
C12 H12C 0.9800
C13 H13A 0.9800
C13 H13B 0.9800
C13 H13C 0.9800

loop_
_geom_torsion_atom_site_label_1
_geom_torsion_atom_site_label_2
_geom_torsion_atom_site_label_3
_geom_torsion_atom_site_label_4
_geom_torsion
C3 S1 C2 C5 -0.04(16)
C3 S1 C2 C1 177.78(17)
C2 S1 C3 C6 0.36(16)
C2 S1 C3 C4 -178.77(16)
C1 C2 C5 C6 -177.8(2)
S1 C2 C5 C6 -0.3(2)
C1 C2 C5 C10 2.4(4)
S1 C2 C5 C10 179.92(16)
C4 C3 C6 C5 178.42(19)
S1 C3 C6 C5 -0.6(2)
C4 C3 C6 C7 -0.3(3)
S1 C3 C6 C7 -179.35(16)
C2 C5 C6 C3 0.6(3)
C10 C5 C6 C3 -179.61(17)
C2 C5 C6 C7 179.44(17)
C10 C5 C6 C7 -0.8(3)
C3 C6 C7 C8 -125.9(2)
C5 C6 C7 C8 55.4(2)
C6 C7 C8 C9 -38.2(3)
C6 C7 C8 C14 147.89(17)
C10 O2 C9 O1 167.26(14)
C10 O2 C9 C8 -12.4(3)
C11 O1 C9 O2 158.63(14)
C11 O1 C9 C8 -21.7(3)
C14 C8 C9 O2 170.26(18)
C7 C8 C9 O2 -3.6(3)
C14 C8 C9 O1 -9.3(3)
C7 C8 C9 O1 176.86(17)
C9 O2 C10 C5 67.1(2)
C2 C5 C10 O2 110.3(2)
C6 C5 C10 O2 -69.5(2)
C14 O3 C11 O1 -51.89(19)
C14 O3 C11 C13 70.3(2)
C14 O3 C11 C12 -165.64(15)
C9 O1 C11 O3 50.66(19)
C9 O1 C11 C13 -71.7(2)
C9 O1 C11 C12 164.80(15)
C11 O3 C14 O4 -159.26(17)
C11 O3 C14 C8 23.2(2)
C9 C8 C14 O4 -168.63(19)
C7 C8 C14 O4 5.9(3)
C9 C8 C14 O3 8.6(3)
C7 C8 C14 O3 -176.79(16)

loop_
_cod_related_entry_id
_cod_related_entry_database
_cod_related_entry_code
1 ChemSpider 9164811
